data_7157914
loop_
_publ_author_name
'Pti\<cek, Lucija'
'Hok, Lucija'
'Grb\<ci\'c, Petra'
'Topi\'c, Filip'
'Cetina, Mario'
'Rissanen, Kari'
'Paveli\'c, Sandra Kraljevi\'c'
'Vianello, Robert'
'Racan\'e, Livio'

_publ_section_title
;
 Amidino substituted 2-aminophenols: biologically important building
 blocks for the amidino-functionalization of 2-substituted benzoxazoles.
;
_journal_issue 12
_journal_name_full 'Organic &amp; biomolecular chemistry'
_journal_page_first 2784
_journal_page_last 2793
_journal_paper_doi 10.1039/d1ob00235j
_journal_volume 19
_journal_year 2021
_chemical_formula_moiety 'C14 H19 N6 O2 1+, Cl 1-, 2(H2 O)'
_chemical_formula_sum 'C14 H23 Cl N6 O4'
_chemical_formula_weight 374.83
_space_group_crystal_system triclinic
_space_group_IT_number 2
_space_group_name_Hall '-P 1'
_space_group_name_H-M_alt 'P -1'
_atom_sites_solution_hydrogens mixed
_atom_sites_solution_primary iterative
_atom_sites_solution_secondary difmap
_audit_creation_method SHELXL-2017/1
_audit_update_record
;
2021-02-03 deposited with the CCDC.	2021-03-02 downloaded from the CCDC.
;
_cell_angle_alpha 87.837(2)
_cell_angle_beta 73.679(2)
_cell_angle_gamma 82.100(2)
_cell_formula_units_Z 4
_cell_length_a 8.5903(2)
_cell_length_b 14.7776(4)
_cell_length_c 15.1797(4)
_cell_measurement_reflns_used 10740
_cell_measurement_temperature 223.0(1)
_cell_measurement_theta_max 76.1440
_cell_measurement_theta_min 2.9930
_cell_volume 1831.77(8)
_computing_cell_refinement 'CrysAlisPro 1.171.38.43 (Rigaku OD, 2015)'
_computing_data_collection 'CrysAlisPro 1.171.38.43 (Rigaku OD, 2015)'
_computing_data_reduction 'CrysAlisPro 1.171.38.43 (Rigaku OD, 2015)'
_computing_publication_material 'OLEX2 (Dolomanov et al., 2009) & WinGX (Farrugia, 2012)'
_computing_structure_refinement 'SHELXL-2017/1 (Sheldrick, 2015)'
_computing_structure_solution 'SHELXT 2014/5 (Sheldrick, 2015)'
_diffrn_ambient_environment N~2~
_diffrn_ambient_temperature 223.0(1)
_diffrn_detector 'CCD plate'
_diffrn_detector_area_resol_mean 5.1977
_diffrn_detector_type Atlas
_diffrn_measured_fraction_theta_full 0.999
_diffrn_measured_fraction_theta_max 0.980
_diffrn_measurement_device 'four-circle diffractometer'
_diffrn_measurement_device_type 'SuperNova, Dual, Cu at zero, Atlas'
_diffrn_radiation_monochromator mirror
_diffrn_radiation_probe x-ray
_diffrn_radiation_type 'Cu K\a'
_diffrn_radiation_wavelength 1.54184
_diffrn_reflns_av_R_equivalents 0.0252
_diffrn_reflns_av_unetI/netI 0.0296
_diffrn_reflns_Laue_measured_fraction_full 0.999
_diffrn_reflns_Laue_measured_fraction_max 0.980
_diffrn_reflns_limit_h_max 10
_diffrn_reflns_limit_h_min -10
_diffrn_reflns_limit_k_max 17
_diffrn_reflns_limit_k_min -18
_diffrn_reflns_limit_l_max 12
_diffrn_reflns_limit_l_min -19
_diffrn_reflns_number 14914
_diffrn_reflns_point_group_measured_fraction_full 0.999
_diffrn_reflns_point_group_measured_fraction_max 0.980
_diffrn_reflns_theta_full 67.750
_diffrn_reflns_theta_max 76.510
_diffrn_reflns_theta_min 3.019
_diffrn_source 'micro-focus sealed X-ray tube'
_diffrn_source_type 'SuperNova (Cu) X-ray Source'
_exptl_absorpt_coefficient_mu 2.133
_exptl_absorpt_correction_T_max 0.876
_exptl_absorpt_correction_T_min 0.478
_exptl_absorpt_correction_type analytical
_exptl_absorpt_process_details
;
CrysAlisPro 1.171.38.43 (Rigaku Oxford Diffraction, 2015)
Analytical numeric absorption correction using a multifaceted crystal
 model based on expressions derived by R.C. Clark & J.S. Reid.
 (Clark, R. C. & Reid, J. S. (1995). Acta Cryst. A51, 887-897)
Empirical absorption correction using spherical harmonics,
 implemented in SCALE3 ABSPACK scaling algorithm.
;
_exptl_crystal_colour 'pale yellow'
_exptl_crystal_density_diffrn 1.359
_exptl_crystal_density_method 'not measured'
_exptl_crystal_description prism
_exptl_crystal_F_000 792
_exptl_crystal_recrystallization_method 'Re-crystallisation from solvent: methanol'
_exptl_crystal_size_max 0.785
_exptl_crystal_size_mid 0.083
_exptl_crystal_size_min 0.067
_refine_diff_density_max 0.683
_refine_diff_density_min -0.488
_refine_diff_density_rms 0.059
_refine_ls_extinction_method none
_refine_ls_goodness_of_fit_ref 1.042
_refine_ls_hydrogen_treatment mixed
_refine_ls_matrix_type full
_refine_ls_number_parameters 484
_refine_ls_number_reflns 7457
_refine_ls_number_restraints 6
_refine_ls_restrained_S_all 1.042
_refine_ls_R_factor_all 0.0460
_refine_ls_R_factor_gt 0.0445
_refine_ls_shift/su_max 0.001
_refine_ls_shift/su_mean 0.000
_refine_ls_structure_factor_coef Fsqd
_refine_ls_weighting_details 'w=1/[\s^2^(Fo^2^)+(0.0810P)^2^+0.4379P] where P=(Fo^2^+2Fc^2^)/3'
_refine_ls_weighting_scheme calc
_refine_ls_wR_factor_gt 0.1209
_refine_ls_wR_factor_ref 0.1231
_reflns_Friedel_coverage 0.000
_reflns_number_gt 7125
_reflns_number_total 7457
_reflns_threshold_expression 'I > 2\s(I)'
_cod_data_source_file d1ob00235j3.cif
_cod_data_source_block 8a_II_223K
_cod_depositor_comments 'Adding full bibliography for 7157911--7157921.cif.'
_cod_database_code 7157914
_shelx_shelxl_version_number 2017/1
_shelx_space_group_comment
;
The symmetry employed for this shelxl refinement is uniquely defined
by the following loop, which should always be used as a source of
symmetry information in preference to the above space-group names.
They are only intended as comments.
;
_shelx_estimated_absorpt_t_min 0.285
_shelx_estimated_absorpt_t_max 0.870

loop_
_space_group_symop_operation_xyz
'x, y, z'
'-x, -y, -z'

loop_
_atom_site_label
_atom_site_type_symbol
_atom_site_fract_x
_atom_site_fract_y
_atom_site_fract_z
_atom_site_U_iso_or_equiv
_atom_site_adp_type
_atom_site_occupancy
_atom_site_site_symmetry_order
_atom_site_calc_flag
_atom_site_refinement_flags_posn
_atom_site_refinement_flags_adp
_atom_site_refinement_flags_occupancy
_atom_site_disorder_assembly
_atom_site_disorder_group
Cl1 Cl 0.29455(7) 0.45008(3) 0.13068(4) 0.03764(14) Uani 1 1 d . . . . .
Cl2 Cl 0.57865(7) 0.05102(3) 0.62729(4) 0.03909(15) Uani 1 1 d . . . . .
O1W O 0.9025(2) 0.42521(12) 0.15418(13) 0.0438(4) Uani 1 1 d G . . . .
H11W H 0.829790 0.448598 0.127873 0.066 Uiso 1 1 d G U . . .
H12W H 0.982452 0.457169 0.141121 0.066 Uiso 1 1 d G U . . .
O2W O 0.6610(2) 0.49803(13) 0.07413(12) 0.0442(4) Uani 1 1 d G . . . .
H21W H 0.690392 0.504649 0.015488 0.066 Uiso 1 1 d G U . . .
H22W H 0.567609 0.478088 0.090660 0.066 Uiso 1 1 d G U . . .
O3W O 0.7325(2) 0.00292(13) 0.42127(12) 0.0447(4) Uani 1 1 d G . . . .
H31W H 0.708889 0.007529 0.479997 0.067 Uiso 1 1 d G U . . .
H32W H 0.650088 -0.012093 0.406324 0.067 Uiso 1 1 d G U . . .
O4W O 0.9505(2) 0.07568(13) 0.65992(14) 0.0468(4) Uani 1 1 d G . . . .
H41W H 1.049306 0.050995 0.635391 0.070 Uiso 1 1 d G U . . .
H42W H 0.883407 0.041380 0.650719 0.070 Uiso 1 1 d G U . . .
H1AB H 0.263(5) 0.4915(7) 0.494(3) 0.080(12) Uiso 1 1 d D . . . .
C1A C 0.1892(2) 0.37607(12) 0.56995(12) 0.0214(3) Uani 1 1 d . . . . .
C2A C 0.2407(2) 0.28750(12) 0.59956(12) 0.0201(3) Uani 1 1 d . . . . .
C3A C 0.1485(2) 0.25112(13) 0.67919(13) 0.0227(3) Uani 1 1 d . . . . .
H3A H 0.181473 0.191715 0.697318 0.027 Uiso 1 1 calc R U . . .
C4A C 0.0059(2) 0.30221(13) 0.73327(12) 0.0228(3) Uani 1 1 d . . . . .
C5A C -0.0433(2) 0.38969(13) 0.70488(13) 0.0260(4) Uani 1 1 d . . . . .
H5A H -0.138464 0.424400 0.740778 0.031 Uiso 1 1 calc R U . . .
C6A C 0.0471(2) 0.42575(13) 0.62413(14) 0.0259(4) Uani 1 1 d . . . . .
H6A H 0.012042 0.484616 0.605609 0.031 Uiso 1 1 calc R U . . .
C7A C -0.0925(2) 0.26461(14) 0.81858(13) 0.0254(4) Uani 1 1 d . . . . .
N1A N 0.38464(19) 0.23963(11) 0.54264(11) 0.0243(3) Uani 1 1 d G . . . .
H1A1 H 0.435888 0.194273 0.569595 0.037 Uiso 1 1 d G U . . .
H1A2 H 0.453139 0.280977 0.519358 0.037 Uiso 1 1 d G U . . .
N2A N -0.0932(2) 0.17579(12) 0.82942(12) 0.0313(4) Uani 1 1 d . . . . .
H2A1 H -0.151084 0.154285 0.880474 0.038 Uiso 1 1 calc R U . . .
H2A2 H -0.035885 0.138634 0.785526 0.038 Uiso 1 1 calc R U . . .
N3A N -0.1795(2) 0.32093(13) 0.88522(12) 0.0357(4) Uani 1 1 d . . . . .
H3A1 H -0.237363 0.299375 0.936260 0.043 Uiso 1 1 calc R U . . .
H3A2 H -0.179104 0.379596 0.878114 0.043 Uiso 1 1 calc R U . . .
O1A O 0.27935(17) 0.40750(9) 0.49175(9) 0.0266(3) Uani 1 1 d D . . . .
C1B C 0.3303(2) 0.61058(12) 0.41975(13) 0.0218(3) Uani 1 1 d . . . . .
C2B C 0.2716(2) 0.69884(12) 0.39415(12) 0.0206(3) Uani 1 1 d . . . . .
C3B C 0.3585(2) 0.73876(12) 0.31516(13) 0.0227(3) Uani 1 1 d . . . . .
H3B H 0.319361 0.797621 0.298594 0.027 Uiso 1 1 calc R U . . .
C4B C 0.5036(2) 0.69284(13) 0.25970(12) 0.0233(4) Uani 1 1 d . . . . .
C5B C 0.5613(2) 0.60487(13) 0.28425(13) 0.0263(4) Uani 1 1 d . . . . .
H5B H 0.658603 0.573299 0.246983 0.032 Uiso 1 1 calc R U . . .
C6B C 0.4748(2) 0.56444(13) 0.36351(14) 0.0261(4) Uani 1 1 d . . . . .
H6B H 0.513753 0.505341 0.379543 0.031 Uiso 1 1 calc R U . . .
C7B C 0.5987(2) 0.73736(14) 0.17788(13) 0.0258(4) Uani 1 1 d . . . . .
N1B N 0.1275(2) 0.74468(11) 0.45306(11) 0.0254(3) Uani 1 1 d G . . . .
H1B1 H 0.057194 0.704512 0.477420 0.038 Uiso 1 1 d G U . . .
H1B2 H 0.076228 0.791412 0.427731 0.038 Uiso 1 1 d G U . . .
N2B N 0.5937(2) 0.82729(12) 0.17513(12) 0.0315(4) Uani 1 1 d . . . . .
H2B1 H 0.650012 0.853453 0.126529 0.038 Uiso 1 1 calc R U . . .
H2B2 H 0.534161 0.860262 0.221917 0.038 Uiso 1 1 calc R U . . .
N3B N 0.6881(2) 0.68712(13) 0.10766(12) 0.0343(4) Uani 1 1 d . . . . .
H3B1 H 0.744683 0.712897 0.058874 0.041 Uiso 1 1 calc R U . . .
H3B2 H 0.690905 0.628023 0.109866 0.041 Uiso 1 1 calc R U . . .
O1B O 0.24361(18) 0.57494(9) 0.49741(9) 0.0270(3) Uani 1 1 d D . . . .
H1CD H 0.250(6) -0.0064(7) -0.003(3) 0.105(16) Uiso 1 1 d D . . . .
C1C C 0.2518(2) 0.11079(12) 0.06981(12) 0.0216(3) Uani 1 1 d . . . . .
C2C C 0.1658(2) 0.19773(12) 0.09933(12) 0.0204(3) Uani 1 1 d . . . . .
C3C C 0.1762(2) 0.23571(12) 0.17914(12) 0.0212(3) Uani 1 1 d . . . . .
H3C H 0.118787 0.293684 0.198258 0.025 Uiso 1 1 calc R U . . .
C4C C 0.2717(2) 0.18835(13) 0.23169(13) 0.0226(3) Uani 1 1 d . . . . .
C5C C 0.3569(2) 0.10242(13) 0.20238(13) 0.0253(4) Uani 1 1 d . . . . .
H5C H 0.421750 0.070273 0.236917 0.030 Uiso 1 1 calc R U . . .
C6C C 0.3462(2) 0.06440(13) 0.12271(14) 0.0259(4) Uani 1 1 d . . . . .
H6C H 0.403529 0.006329 0.103939 0.031 Uiso 1 1 calc R U . . .
C7C C 0.2844(2) 0.22913(13) 0.31569(13) 0.0248(4) Uani 1 1 d . . . . .
N1C N 0.07483(19) 0.24434(11) 0.04324(11) 0.0246(3) Uani 1 1 d G . . . .
H1C1 H -0.005135 0.286081 0.075573 0.037 Uiso 1 1 d G U . . .
H1C2 H 0.030505 0.203466 0.018611 0.037 Uiso 1 1 d G U . . .
N2C N 0.2622(2) 0.31893(12) 0.32575(12) 0.0314(4) Uani 1 1 d . . . . .
H2C1 H 0.269360 0.342755 0.375796 0.038 Uiso 1 1 calc R U . . .
H2C2 H 0.240558 0.354168 0.282323 0.038 Uiso 1 1 calc R U . . .
N3C N 0.3173(3) 0.17556(12) 0.38137(12) 0.0344(4) Uani 1 1 d . . . . .
H3C1 H 0.324470 0.199244 0.431471 0.041 Uiso 1 1 calc R U . . .
H3C2 H 0.331845 0.116521 0.374622 0.041 Uiso 1 1 calc R U . . .
O1C O 0.23859(18) 0.07715(9) -0.00806(9) 0.0265(3) Uani 1 1 d D . . . .
C1D C 0.2588(2) -0.12526(12) -0.07775(12) 0.0216(3) Uani 1 1 d . . . . .
C2D C 0.3386(2) -0.21498(12) -0.10279(12) 0.0214(3) Uani 1 1 d . . . . .
C3D C 0.3277(2) -0.25480(12) -0.18134(12) 0.0223(3) Uani 1 1 d . . . . .
H3D H 0.377438 -0.315047 -0.196461 0.027 Uiso 1 1 calc R U . . .
C4D C 0.2430(2) -0.20607(13) -0.23895(12) 0.0236(4) Uani 1 1 d . . . . .
C5D C 0.1686(2) -0.11676(14) -0.21567(13) 0.0260(4) Uani 1 1 d . . . . .
H5D H 0.113633 -0.083356 -0.254477 0.031 Uiso 1 1 calc R U . . .
C6D C 0.1752(2) -0.07707(13) -0.13572(13) 0.0250(4) Uani 1 1 d . . . . .
H6D H 0.123112 -0.017288 -0.120245 0.030 Uiso 1 1 calc R U . . .
C7D C 0.2308(2) -0.24728(14) -0.32290(13) 0.0262(4) Uani 1 1 d . . . . .
N1D N 0.42238(19) -0.26027(11) -0.04284(11) 0.0245(3) Uani 1 1 d G . . . .
H1D1 H 0.469326 -0.221479 -0.017281 0.037 Uiso 1 1 d G U . . .
H1D2 H 0.499125 -0.305160 -0.072175 0.037 Uiso 1 1 d G U . . .
N2D N 0.2263(2) -0.33612(12) -0.32731(12) 0.0318(4) Uani 1 1 d . . . . .
H2D1 H 0.220020 -0.359988 -0.377521 0.038 Uiso 1 1 calc R U . . .
H2D2 H 0.229643 -0.370653 -0.279999 0.038 Uiso 1 1 calc R U . . .
N3D N 0.2258(2) -0.19518(13) -0.39444(12) 0.0336(4) Uani 1 1 d . . . . .
H3D1 H 0.219481 -0.219111 -0.444624 0.040 Uiso 1 1 calc R U . . .
H3D2 H 0.228725 -0.136777 -0.391608 0.040 Uiso 1 1 calc R U . . .
O1D O 0.26814(18) -0.09030(9) 0.00003(9) 0.0265(3) Uani 1 1 d D . . . .

loop_
_atom_site_aniso_label
_atom_site_aniso_U_11
_atom_site_aniso_U_22
_atom_site_aniso_U_33
_atom_site_aniso_U_23
_atom_site_aniso_U_13
_atom_site_aniso_U_12
Cl1 0.0438(3) 0.0275(3) 0.0349(3) 0.0000(2) -0.0021(2) -0.0005(2)
Cl2 0.0586(3) 0.0260(3) 0.0346(3) -0.00036(19) -0.0183(2) -0.0008(2)
O1W 0.0383(8) 0.0420(9) 0.0501(10) 0.0116(8) -0.0136(7) -0.0025(7)
O2W 0.0480(9) 0.0476(10) 0.0406(9) 0.0043(7) -0.0173(7) -0.0090(8)
O3W 0.0442(9) 0.0478(10) 0.0386(9) -0.0046(7) -0.0046(7) -0.0073(7)
O4W 0.0415(9) 0.0426(9) 0.0545(10) -0.0158(8) -0.0123(8) 0.0025(7)
C1A 0.0265(8) 0.0200(8) 0.0191(8) 0.0003(6) -0.0080(7) -0.0049(6)
C2A 0.0232(8) 0.0198(8) 0.0197(8) -0.0016(6) -0.0094(7) -0.0029(6)
C3A 0.0271(8) 0.0206(8) 0.0223(8) 0.0015(7) -0.0100(7) -0.0030(7)
C4A 0.0270(8) 0.0228(8) 0.0192(8) 0.0010(7) -0.0063(7) -0.0053(7)
C5A 0.0279(8) 0.0235(9) 0.0241(9) -0.0030(7) -0.0043(7) 0.0004(7)
C6A 0.0329(9) 0.0172(8) 0.0257(9) 0.0016(7) -0.0063(7) -0.0012(7)
C7A 0.0285(9) 0.0282(9) 0.0202(8) 0.0022(7) -0.0074(7) -0.0053(7)
N1A 0.0243(7) 0.0246(8) 0.0227(7) -0.0008(6) -0.0057(6) 0.0005(6)
N2A 0.0403(9) 0.0268(8) 0.0220(8) 0.0053(6) -0.0016(7) -0.0048(7)
N3A 0.0458(10) 0.0296(9) 0.0241(8) -0.0006(7) 0.0037(7) -0.0077(7)
O1A 0.0369(7) 0.0215(6) 0.0191(6) 0.0021(5) -0.0028(5) -0.0067(5)
C1B 0.0283(8) 0.0196(8) 0.0197(8) 0.0019(6) -0.0089(7) -0.0061(7)
C2B 0.0233(8) 0.0210(8) 0.0192(8) -0.0018(6) -0.0091(7) -0.0018(6)
C3B 0.0279(8) 0.0199(8) 0.0225(8) 0.0020(7) -0.0109(7) -0.0033(7)
C4B 0.0273(8) 0.0241(9) 0.0191(8) 0.0015(7) -0.0076(7) -0.0036(7)
C5B 0.0279(9) 0.0242(9) 0.0244(9) 0.0005(7) -0.0050(7) -0.0003(7)
C6B 0.0306(9) 0.0202(8) 0.0262(9) 0.0015(7) -0.0075(7) 0.0003(7)
C7B 0.0282(9) 0.0292(9) 0.0214(8) 0.0027(7) -0.0083(7) -0.0059(7)
N1B 0.0265(7) 0.0250(8) 0.0233(7) -0.0015(6) -0.0064(6) 0.0000(6)
N2B 0.0404(9) 0.0288(9) 0.0219(8) 0.0058(6) -0.0029(7) -0.0069(7)
N3B 0.0419(9) 0.0300(9) 0.0246(8) 0.0014(7) 0.0018(7) -0.0067(7)
O1B 0.0369(7) 0.0214(6) 0.0198(6) 0.0015(5) -0.0022(5) -0.0063(5)
C1C 0.0250(8) 0.0201(8) 0.0192(8) -0.0013(6) -0.0041(6) -0.0056(7)
C2C 0.0192(7) 0.0206(8) 0.0201(8) 0.0019(6) -0.0041(6) -0.0022(6)
C3C 0.0220(8) 0.0199(8) 0.0197(8) -0.0025(6) -0.0034(6) -0.0005(6)
C4C 0.0253(8) 0.0218(8) 0.0201(8) -0.0022(7) -0.0054(7) -0.0027(7)
C5C 0.0311(9) 0.0220(9) 0.0231(9) 0.0001(7) -0.0107(7) 0.0019(7)
C6C 0.0336(9) 0.0176(8) 0.0253(9) -0.0017(7) -0.0080(7) 0.0009(7)
C7C 0.0277(9) 0.0260(9) 0.0209(8) -0.0016(7) -0.0070(7) -0.0031(7)
N1C 0.0239(7) 0.0267(8) 0.0228(7) 0.0006(6) -0.0074(6) -0.0004(6)
N2C 0.0477(10) 0.0240(8) 0.0234(8) -0.0044(6) -0.0131(7) -0.0004(7)
N3C 0.0572(11) 0.0264(9) 0.0243(8) -0.0007(7) -0.0193(8) -0.0047(8)
O1C 0.0395(7) 0.0216(6) 0.0201(6) -0.0021(5) -0.0103(5) -0.0051(5)
C1D 0.0245(8) 0.0204(8) 0.0196(8) -0.0013(6) -0.0042(6) -0.0055(6)
C2D 0.0200(7) 0.0229(8) 0.0203(8) -0.0002(7) -0.0036(6) -0.0038(6)
C3D 0.0216(8) 0.0223(8) 0.0209(8) -0.0034(7) -0.0029(6) -0.0008(6)
C4D 0.0261(8) 0.0265(9) 0.0187(8) -0.0030(7) -0.0056(7) -0.0050(7)
C5D 0.0313(9) 0.0256(9) 0.0218(9) 0.0011(7) -0.0098(7) -0.0017(7)
C6D 0.0305(9) 0.0198(8) 0.0244(9) -0.0021(7) -0.0082(7) -0.0010(7)
C7D 0.0263(8) 0.0309(10) 0.0209(8) -0.0038(7) -0.0055(7) -0.0035(7)
N1D 0.0255(7) 0.0250(8) 0.0229(7) -0.0004(6) -0.0081(6) -0.0005(6)
N2D 0.0444(9) 0.0286(8) 0.0236(8) -0.0066(7) -0.0113(7) -0.0039(7)
N3D 0.0507(10) 0.0324(9) 0.0203(8) -0.0020(7) -0.0122(7) -0.0089(8)
O1D 0.0394(7) 0.0214(6) 0.0200(6) -0.0024(5) -0.0094(5) -0.0052(5)

loop_
_atom_type_symbol
_atom_type_description
_atom_type_scat_dispersion_real
_atom_type_scat_dispersion_imag
_atom_type_scat_source
C C 0.0181 0.0091 'International Tables Vol C Tables 4.2.6.8 and 6.1.1.4'
H H 0.0000 0.0000 'International Tables Vol C Tables 4.2.6.8 and 6.1.1.4'
Cl Cl 0.3639 0.7018 'International Tables Vol C Tables 4.2.6.8 and 6.1.1.4'
N N 0.0311 0.0180 'International Tables Vol C Tables 4.2.6.8 and 6.1.1.4'
O O 0.0492 0.0322 'International Tables Vol C Tables 4.2.6.8 and 6.1.1.4'

loop_
_geom_angle_atom_site_label_1
_geom_angle_atom_site_label_2
_geom_angle_atom_site_label_3
_geom_angle
_geom_angle_site_symmetry_1
_geom_angle_site_symmetry_3
_geom_angle_publ_flag
H11W O1W H12W 109.5 . . ?
H21W O2W H22W 109.5 . . ?
H31W O3W H32W 109.5 . . ?
H41W O4W H42W 109.5 . . ?
O1A C1A C6A 123.16(17) . . ?
O1A C1A C2A 118.25(16) . . ?
C6A C1A C2A 118.59(17) . . ?
C3A C2A N1A 123.06(16) . . ?
C3A C2A C1A 120.22(17) . . ?
N1A C2A C1A 116.70(16) . . ?
C2A C3A C4A 120.49(17) . . ?
C2A C3A H3A 119.8 . . ?
C4A C3A H3A 119.8 . . ?
C5A C4A C3A 119.26(17) . . ?
C5A C4A C7A 119.70(17) . . ?
C3A C4A C7A 121.04(17) . . ?
C6A C5A C4A 120.43(17) . . ?
C6A C5A H5A 119.8 . . ?
C4A C5A H5A 119.8 . . ?
C5A C6A C1A 120.99(17) . . ?
C5A C6A H6A 119.5 . . ?
C1A C6A H6A 119.5 . . ?
N2A C7A N3A 119.95(18) . . ?
N2A C7A C4A 120.82(18) . . ?
N3A C7A C4A 119.23(18) . . ?
C2A N1A H1A1 116.0 . . ?
C2A N1A H1A2 107.0 . . ?
H1A1 N1A H1A2 109.5 . . ?
C7A N2A H2A1 120.0 . . ?
C7A N2A H2A2 120.0 . . ?
H2A1 N2A H2A2 120.0 . . ?
C7A N3A H3A1 120.0 . . ?
C7A N3A H3A2 120.0 . . ?
H3A1 N3A H3A2 120.0 . . ?
C1A O1A H1AB 109.7(18) . . ?
O1B C1B C6B 122.93(17) . . ?
O1B C1B C2B 117.96(17) . . ?
C6B C1B C2B 119.11(17) . . ?
C3B C2B N1B 122.10(16) . . ?
C3B C2B C1B 119.88(17) . . ?
N1B C2B C1B 117.98(16) . . ?
C2B C3B C4B 120.81(17) . . ?
C2B C3B H3B 119.6 . . ?
C4B C3B H3B 119.6 . . ?
C3B C4B C5B 119.50(17) . . ?
C3B C4B C7B 120.39(17) . . ?
C5B C4B C7B 120.07(17) . . ?
C6B C5B C4B 119.98(18) . . ?
C6B C5B H5B 120.0 . . ?
C4B C5B H5B 120.0 . . ?
C5B C6B C1B 120.70(17) . . ?
C5B C6B H6B 119.7 . . ?
C1B C6B H6B 119.7 . . ?
N3B C7B N2B 120.41(18) . . ?
N3B C7B C4B 119.36(18) . . ?
N2B C7B C4B 120.23(18) . . ?
C2B N1B H1B1 109.8 . . ?
C2B N1B H1B2 115.6 . . ?
H1B1 N1B H1B2 109.5 . . ?
C7B N2B H2B1 120.0 . . ?
C7B N2B H2B2 120.0 . . ?
H2B1 N2B H2B2 120.0 . . ?
C7B N3B H3B1 120.0 . . ?
C7B N3B H3B2 120.0 . . ?
H3B1 N3B H3B2 120.0 . . ?
C1B O1B H1AB 111.2(18) . . ?
O1C C1C C6C 123.30(17) . . ?
O1C C1C C2C 118.02(17) . . ?
C6C C1C C2C 118.68(17) . . ?
C3C C2C N1C 122.18(16) . . ?
C3C C2C C1C 120.23(17) . . ?
N1C C2C C1C 117.56(16) . . ?
C2C C3C C4C 120.52(16) . . ?
C2C C3C H3C 119.7 . . ?
C4C C3C H3C 119.7 . . ?
C5C C4C C3C 119.20(17) . . ?
C5C C4C C7C 120.28(17) . . ?
C3C C4C C7C 120.52(17) . . ?
C6C C5C C4C 120.27(17) . . ?
C6C C5C H5C 119.9 . . ?
C4C C5C H5C 119.9 . . ?
C5C C6C C1C 121.10(17) . . ?
C5C C6C H6C 119.4 . . ?
C1C C6C H6C 119.4 . . ?
N3C C7C N2C 120.15(18) . . ?
N3C C7C C4C 119.50(17) . . ?
N2C C7C C4C 120.36(17) . . ?
C2C N1C H1C1 111.3 . . ?
C2C N1C H1C2 108.9 . . ?
H1C1 N1C H1C2 109.5 . . ?
C7C N2C H2C1 120.0 . . ?
C7C N2C H2C2 120.0 . . ?
H2C1 N2C H2C2 120.0 . . ?
C7C N3C H3C1 120.0 . . ?
C7C N3C H3C2 120.0 . . ?
H3C1 N3C H3C2 120.0 . . ?
C1C O1C H1CD 109(2) . . ?
O1D C1D C6D 122.91(17) . . ?
O1D C1D C2D 118.13(17) . . ?
C6D C1D C2D 118.95(17) . . ?
C3D C2D N1D 123.13(17) . . ?
C3D C2D C1D 119.98(17) . . ?
N1D C2D C1D 116.86(16) . . ?
C2D C3D C4D 120.65(17) . . ?
C2D C3D H3D 119.7 . . ?
C4D C3D H3D 119.7 . . ?
C5D C4D C3D 119.31(17) . . ?
C5D C4D C7D 119.35(17) . . ?
C3D C4D C7D 121.33(17) . . ?
C6D C5D C4D 120.44(18) . . ?
C6D C5D H5D 119.8 . . ?
C4D C5D H5D 119.8 . . ?
C5D C6D C1D 120.61(17) . . ?
C5D C6D H6D 119.7 . . ?
C1D C6D H6D 119.7 . . ?
N3D C7D N2D 119.94(18) . . ?
N3D C7D C4D 119.39(18) . . ?
N2D C7D C4D 120.67(18) . . ?
C2D N1D H1D1 111.8 . . ?
C2D N1D H1D2 111.0 . . ?
H1D1 N1D H1D2 109.5 . . ?
C7D N2D H2D1 120.0 . . ?
C7D N2D H2D2 120.0 . . ?
H2D1 N2D H2D2 120.0 . . ?
C7D N3D H3D1 120.0 . . ?
C7D N3D H3D2 120.0 . . ?
H3D1 N3D H3D2 120.0 . . ?
C1D O1D H1CD 111(2) . . ?

loop_
_geom_bond_atom_site_label_1
_geom_bond_atom_site_label_2
_geom_bond_distance
_geom_bond_site_symmetry_2
_geom_bond_publ_flag
O1W H11W 0.8600 . ?
O1W H12W 0.8600 . ?
O2W H21W 0.8600 . ?
O2W H22W 0.8600 . ?
O3W H31W 0.8600 . ?
O3W H32W 0.8600 . ?
O4W H41W 0.8600 . ?
O4W H42W 0.8600 . ?
C1A O1A 1.328(2) . ?
C1A C6A 1.393(3) . ?
C1A C2A 1.421(2) . ?
C2A C3A 1.381(3) . ?
C2A N1A 1.407(2) . ?
C3A C4A 1.404(3) . ?
C3A H3A 0.9400 . ?
C4A C5A 1.395(3) . ?
C4A C7A 1.470(2) . ?
C5A C6A 1.385(3) . ?
C5A H5A 0.9400 . ?
C6A H6A 0.9400 . ?
C7A N2A 1.317(3) . ?
C7A N3A 1.320(3) . ?
N1A H1A1 0.9000 . ?
N1A H1A2 0.9001 . ?
N2A H2A1 0.8700 . ?
N2A H2A2 0.8700 . ?
N3A H3A1 0.8700 . ?
N3A H3A2 0.8700 . ?
O1A H1AB 1.231(10) . ?
C1B O1B 1.338(2) . ?
C1B C6B 1.396(3) . ?
C1B C2B 1.413(2) . ?
C2B C3B 1.381(3) . ?
C2B N1B 1.409(2) . ?
C3B C4B 1.394(3) . ?
C3B H3B 0.9400 . ?
C4B C5B 1.402(3) . ?
C4B C7B 1.469(2) . ?
C5B C6B 1.386(3) . ?
C5B H5B 0.9400 . ?
C6B H6B 0.9400 . ?
C7B N3B 1.312(3) . ?
C7B N2B 1.323(3) . ?
N1B H1B1 0.9000 . ?
N1B H1B2 0.9000 . ?
N2B H2B1 0.8700 . ?
N2B H2B2 0.8700 . ?
N3B H3B1 0.8700 . ?
N3B H3B2 0.8700 . ?
O1B H1AB 1.222(10) . ?
C1C O1C 1.339(2) . ?
C1C C6C 1.394(3) . ?
C1C C2C 1.412(2) . ?
C2C C3C 1.384(3) . ?
C2C N1C 1.411(2) . ?
C3C C4C 1.403(3) . ?
C3C H3C 0.9400 . ?
C4C C5C 1.397(3) . ?
C4C C7C 1.468(3) . ?
C5C C6C 1.384(3) . ?
C5C H5C 0.9400 . ?
C6C H6C 0.9400 . ?
C7C N3C 1.318(3) . ?
C7C N2C 1.323(3) . ?
N1C H1C1 0.9000 . ?
N1C H1C2 0.9000 . ?
N2C H2C1 0.8700 . ?
N2C H2C2 0.8700 . ?
N3C H3C1 0.8700 . ?
N3C H3C2 0.8700 . ?
O1C H1CD 1.227(10) . ?
C1D O1D 1.333(2) . ?
C1D C6D 1.402(3) . ?
C1D C2D 1.419(2) . ?
C2D C3D 1.381(3) . ?
C2D N1D 1.408(2) . ?
C3D C4D 1.407(3) . ?
C3D H3D 0.9400 . ?
C4D C5D 1.397(3) . ?
C4D C7D 1.469(3) . ?
C5D C6D 1.386(3) . ?
C5D H5D 0.9400 . ?
C6D H6D 0.9400 . ?
C7D N3D 1.315(3) . ?
C7D N2D 1.323(3) . ?
N1D H1D1 0.9000 . ?
N1D H1D2 0.9000 . ?
N2D H2D1 0.8700 . ?
N2D H2D2 0.8700 . ?
N3D H3D1 0.8700 . ?
N3D H3D2 0.8700 . ?
O1D H1CD 1.228(10) . ?

loop_
_geom_torsion_atom_site_label_1
_geom_torsion_atom_site_label_2
_geom_torsion_atom_site_label_3
_geom_torsion_atom_site_label_4
_geom_torsion
_geom_torsion_site_symmetry_1
_geom_torsion_site_symmetry_2
_geom_torsion_site_symmetry_3
_geom_torsion_site_symmetry_4
_geom_torsion_publ_flag
O1A C1A C2A C3A -178.31(16) . . . . ?
C6A C1A C2A C3A 1.7(3) . . . . ?
O1A C1A C2A N1A -0.2(2) . . . . ?
C6A C1A C2A N1A 179.82(16) . . . . ?
N1A C2A C3A C4A 179.98(16) . . . . ?
C1A C2A C3A C4A -2.0(3) . . . . ?
C2A C3A C4A C5A 1.1(3) . . . . ?
C2A C3A C4A C7A -179.46(16) . . . . ?
C3A C4A C5A C6A 0.2(3) . . . . ?
C7A C4A C5A C6A -179.29(18) . . . . ?
C4A C5A C6A C1A -0.5(3) . . . . ?
O1A C1A C6A C5A 179.56(17) . . . . ?
C2A C1A C6A C5A -0.5(3) . . . . ?
C5A C4A C7A N2A 152.2(2) . . . . ?
C3A C4A C7A N2A -27.2(3) . . . . ?
C5A C4A C7A N3A -28.5(3) . . . . ?
C3A C4A C7A N3A 152.1(2) . . . . ?
O1B C1B C2B C3B 179.09(16) . . . . ?
C6B C1B C2B C3B -1.0(3) . . . . ?
O1B C1B C2B N1B 1.4(2) . . . . ?
C6B C1B C2B N1B -178.70(16) . . . . ?
N1B C2B C3B C4B 177.94(16) . . . . ?
C1B C2B C3B C4B 0.4(3) . . . . ?
C2B C3B C4B C5B 0.4(3) . . . . ?
C2B C3B C4B C7B -177.46(16) . . . . ?
C3B C4B C5B C6B -0.4(3) . . . . ?
C7B C4B C5B C6B 177.39(18) . . . . ?
C4B C5B C6B C1B -0.2(3) . . . . ?
O1B C1B C6B C5B -179.17(17) . . . . ?
C2B C1B C6B C5B 1.0(3) . . . . ?
C3B C4B C7B N3B -151.0(2) . . . . ?
C5B C4B C7B N3B 31.2(3) . . . . ?
C3B C4B C7B N2B 28.9(3) . . . . ?
C5B C4B C7B N2B -148.9(2) . . . . ?
O1C C1C C2C C3C -179.67(15) . . . . ?
C6C C1C C2C C3C 0.2(3) . . . . ?
O1C C1C C2C N1C -1.6(2) . . . . ?
C6C C1C C2C N1C 178.28(16) . . . . ?
N1C C2C C3C C4C -178.13(16) . . . . ?
C1C C2C C3C C4C -0.2(3) . . . . ?
C2C C3C C4C C5C 0.2(3) . . . . ?
C2C C3C C4C C7C 179.20(16) . . . . ?
C3C C4C C5C C6C -0.4(3) . . . . ?
C7C C4C C5C C6C -179.34(18) . . . . ?
C4C C5C C6C C1C 0.4(3) . . . . ?
O1C C1C C6C C5C 179.53(17) . . . . ?
C2C C1C C6C C5C -0.4(3) . . . . ?
C5C C4C C7C N3C -27.1(3) . . . . ?
C3C C4C C7C N3C 153.94(19) . . . . ?
C5C C4C C7C N2C 153.25(19) . . . . ?
C3C C4C C7C N2C -25.7(3) . . . . ?
O1D C1D C2D C3D 178.01(16) . . . . ?
C6D C1D C2D C3D -2.5(3) . . . . ?
O1D C1D C2D N1D -0.1(2) . . . . ?
C6D C1D C2D N1D 179.36(16) . . . . ?
N1D C2D C3D C4D -179.69(16) . . . . ?
C1D C2D C3D C4D 2.3(3) . . . . ?
C2D C3D C4D C5D -0.4(3) . . . . ?
C2D C3D C4D C7D 179.77(17) . . . . ?
C3D C4D C5D C6D -1.3(3) . . . . ?
C7D C4D C5D C6D 178.54(18) . . . . ?
C4D C5D C6D C1D 1.0(3) . . . . ?
O1D C1D C6D C5D -179.71(17) . . . . ?
C2D C1D C6D C5D 0.8(3) . . . . ?
C5D C4D C7D N3D 32.7(3) . . . . ?
C3D C4D C7D N3D -147.45(19) . . . . ?
C5D C4D C7D N2D -147.8(2) . . . . ?
C3D C4D C7D N2D 32.0(3) . . . . ?
